data_7129284
loop_
_publ_author_name
'Dahlen, Milena'
'Seifert, Tim P.'
'Lebedkin, Sergei'
'Gamer, Michael T.'
'Kappes, Manfred M.'
'Roesky, Peter W.'

_publ_section_title
;
 Tetra- and hexanuclear string complexes of the coinage metals
;
_journal_name_full 'Chemical Communications'
_journal_paper_doi 10.1039/D1CC06034A
_journal_year 2021
_chemical_formula_moiety 'C98 H58 Au6 F20 N4 P4, C4 H10 O'
_chemical_formula_sum 'C102 H68 Au6 F20 N4 O P4'
_chemical_formula_weight 3051.28
_space_group_crystal_system monoclinic
_space_group_IT_number 14
_space_group_name_Hall '-P 2ybc'
_space_group_name_H-M_alt 'P 1 21/c 1'
_atom_sites_solution_hydrogens geom
_audit_creation_date 2021-04-19
_audit_creation_method
;
Olex2 1.3
(compiled 2020.11.12 svn.r5f609507 for OlexSys, GUI svn.r6272)
;
_audit_update_record
;
2021-10-26 deposited with the CCDC.	2021-11-12 downloaded from the CCDC.
;
_cell_angle_alpha 90
_cell_angle_beta 99.353(3)
_cell_angle_gamma 90
_cell_formula_units_Z 2
_cell_length_a 17.0505(7)
_cell_length_b 22.6822(7)
_cell_length_c 13.1960(6)
_cell_measurement_reflns_used 25789
_cell_measurement_temperature 100
_cell_measurement_theta_max 31.44
_cell_measurement_theta_min 1.51
_cell_volume 5035.6(3)
_computing_cell_refinement
;
X-Area Recipe 1.34.0.0 (STOE, 2019)
;
_computing_data_collection
;
X-Area Pilatus3_SV 1.31.161.0 (STOE, 2020)
;
_computing_data_reduction
;
X-Area Integrate 1.78.0.0 (STOE, 2020)
X-Area LANA 1.78.0.0 (STOE, 2020)
;
_computing_molecular_graphics 'Olex2 1.3 (Dolomanov et al., 2009)'
_computing_publication_material
;
STOE & Cie GmbH, X-Area, software package for collecting single-crystal or
multi-domain crystal data on STOE area-detector diffractometers, for image 
processing, for the correction and scaling of reflection intensities and 
for outlier rejection, version 1.89, Darmstadt 2020
;
_computing_structure_refinement 'SHELXL 2018/3 (Sheldrick, 2015)'
_computing_structure_solution 'ShelXT (Sheldrick, 2015)'
_diffrn_ambient_temperature 100
_diffrn_detector Pilatus200K
_diffrn_detector_area_resol_mean 5.81
_diffrn_detector_type 'DECTRIS PILATUS 200K'
_diffrn_measured_fraction_theta_full 0.993
_diffrn_measured_fraction_theta_max 0.816
_diffrn_measurement_details
;
 226 frames, detector distance = 40 mm
;
_diffrn_measurement_device 'Eulerian 4-circle diffractometer'
_diffrn_measurement_device_type 'STOE STADIVARI'
_diffrn_measurement_method 'rotation method, \w scans'
_diffrn_radiation_collimation '0.5 mm diameter, monocapillary'
_diffrn_radiation_monochromator 'plane graphite'
_diffrn_radiation_polarisn_norm 0
_diffrn_radiation_probe x-ray
_diffrn_radiation_type 'Mo K\a'
_diffrn_radiation_wavelength 0.71073
_diffrn_reflns_av_R_equivalents 0.0457
_diffrn_reflns_av_unetI/netI 0.0708
_diffrn_reflns_Laue_measured_fraction_full 0.993
_diffrn_reflns_Laue_measured_fraction_max 0.816
_diffrn_reflns_limit_h_max 22
_diffrn_reflns_limit_h_min -21
_diffrn_reflns_limit_k_max 26
_diffrn_reflns_limit_k_min -31
_diffrn_reflns_limit_l_max 18
_diffrn_reflns_limit_l_min -13
_diffrn_reflns_number 27656
_diffrn_reflns_point_group_measured_fraction_full 0.993
_diffrn_reflns_point_group_measured_fraction_max 0.816
_diffrn_reflns_theta_full 25.242
_diffrn_reflns_theta_max 31.506
_diffrn_reflns_theta_min 1.507
_diffrn_source 'Mo Genix 3D HF'
_diffrn_source_current 1.000
_diffrn_source_power 0.050
_diffrn_source_voltage 50
_exptl_absorpt_coefficient_mu 8.857
_exptl_absorpt_correction_T_max 0.5359
_exptl_absorpt_correction_T_min 0.1581
_exptl_absorpt_correction_type multi-scan
_exptl_absorpt_process_details
;
STOE X-Red32, absorption correction by Gaussian integration, analogous to
P. Coppens, "The Evaluation of Absorption and Extinction in Single-Crystal
Structure Analysis", published in: F. R. Ahmed (Editor), "Crystallographic
Computing", Munksgaard, Copenhagen (1970), 255 - 270. Afterwards scaling of
reflection intensities was performed within STOE LANA. J. Koziskova, F. Hahn,
J. Richter, J. Kozisek, Acta Chimica Slovaca, vol. 9, no. 2, 2016, pp. 136-140.
;
_exptl_crystal_colour colorless
_exptl_crystal_density_diffrn 2.012
_exptl_crystal_density_method 'not measured'
_exptl_crystal_description plate
_exptl_crystal_F_000 2860
_exptl_crystal_size_max 0.272
_exptl_crystal_size_mid 0.141
_exptl_crystal_size_min 0.043
_refine_diff_density_max 2.524
_refine_diff_density_min -2.661
_refine_diff_density_rms 0.273
_refine_ls_extinction_method none
_refine_ls_goodness_of_fit_ref 0.980
_refine_ls_hydrogen_treatment constr
_refine_ls_matrix_type full
_refine_ls_number_parameters 642
_refine_ls_number_reflns 13692
_refine_ls_number_restraints 24
_refine_ls_restrained_S_all 0.980
_refine_ls_R_factor_all 0.0767
_refine_ls_R_factor_gt 0.0497
_refine_ls_shift/su_max 0.002
_refine_ls_shift/su_mean 0.000
_refine_ls_structure_factor_coef Fsqd
_refine_ls_weighting_details 'w=1/[\s^2^(Fo^2^)+(0.0761P)^2^] where P=(Fo^2^+2Fc^2^)/3'
_refine_ls_weighting_scheme calc
_refine_ls_wR_factor_gt 0.1209
_refine_ls_wR_factor_ref 0.1323
_reflns_Friedel_coverage 0.000
_reflns_number_gt 9714
_reflns_number_total 13692
_reflns_threshold_expression 'I > 2\s(I)'
_cod_data_source_file d1cc06034a2.cif
_cod_data_source_block md183
_cod_database_code 7129284
_shelx_shelxl_version_number 2018/3
_shelx_space_group_comment
;
The symmetry employed for this shelxl refinement is uniquely defined
by the following loop, which should always be used as a source of
symmetry information in preference to the above space-group names.
They are only intended as comments.
;
_shelx_estimated_absorpt_t_max 0.702
_shelx_estimated_absorpt_t_min 0.197
_olex2_refinement_description
;
1. Fixed Uiso
 At 1.2 times of:
  All C(H) groups, All C(H,H) groups
 At 1.5 times of:
  All C(H,H,H) groups
2. Uiso/Uaniso restraints and constraints
O \\sim C50 \\sim C51 \\sim C52 \\sim C53: within 2A with sigma of 0.04 and
sigma for terminal atoms of 0.08 within 2A
3. Others
 Fixed Sof: O(0.5) C50(0.5) H50A(0.5) H50B(0.5) C51(0.5) H51A(0.5) H51B(0.5)
 H51C(0.5) C52(0.5) H52A(0.5) H52B(0.5) C53(0.5) H53A(0.5) H53B(0.5) H53C(0.5)
4.a Secondary CH2 refined with riding coordinates:
 C50(H50A,H50B), C52(H52A,H52B)
4.b Aromatic/amide H refined with riding coordinates:
 C1(H1), C2(H2), C3(H3), C4(H4), C5(H5), C7(H7), C8(H8), C9(H9), C10(H10),
 C11(H11), C14(H14), C15(H15), C16(H16), C17(H17), C19(H19), C21(H21), C22(H22),
  C23(H23), C24(H24), C27(H27), C28(H28), C29(H29), C30(H30), C31(H31),
 C33(H33), C34(H34), C35(H35), C36(H36), C37(H37)
4.c Idealised Me refined as rotating group:
 C51(H51A,H51B,H51C), C53(H53A,H53B,H53C)
;
_olex2_submission_special_instructions 'No special instructions were received'

loop_
_space_group_symop_operation_xyz
'x, y, z'
'-x, y+1/2, -z+1/2'
'-x, -y, -z'
'x, -y-1/2, z-1/2'

loop_
_atom_site_label
_atom_site_type_symbol
_atom_site_fract_x
_atom_site_fract_y
_atom_site_fract_z
_atom_site_U_iso_or_equiv
_atom_site_adp_type
_atom_site_occupancy
_atom_site_site_symmetry_order
_atom_site_calc_flag
_atom_site_refinement_flags_posn
_atom_site_refinement_flags_adp
_atom_site_refinement_flags_occupancy
_atom_site_disorder_assembly
_atom_site_disorder_group
Au1 Au 0.58393(2) 0.49807(2) 0.54587(2) 0.01950(7) Uani 1 1 d . . . . .
C1 C 0.7231(5) 0.5841(4) 0.7130(7) 0.037(2) Uani 1 1 d . . . . .
H1 H 0.719954 0.576876 0.641512 0.045 Uiso 1 1 calc R U . . .
F1 F 0.5012(3) 0.34083(19) 0.6578(4) 0.0359(11) Uani 1 1 d . . . . .
N1 N 0.3923(4) 0.5554(2) 0.5732(4) 0.0195(12) Uani 1 1 d . . . . .
P1 P 0.56364(12) 0.55298(8) 0.68086(14) 0.0206(4) Uani 1 1 d . . . . .
Au2 Au 0.34190(2) 0.41210(2) 0.57628(2) 0.02256(8) Uani 1 1 d . . . . .
C2 C 0.7939(6) 0.6018(5) 0.7696(8) 0.050(3) Uani 1 1 d . . . . .
H2 H 0.839670 0.606062 0.737633 0.060 Uiso 1 1 calc R U . . .
F2 F 0.5451(3) 0.2309(2) 0.6266(4) 0.0395(12) Uani 1 1 d . . . . .
N2 N 0.2986(4) 0.4912(3) 0.6279(5) 0.0229(13) Uani 1 1 d . . . . .
P2 P 0.16356(12) 0.59239(8) 0.60048(15) 0.0218(4) Uani 1 1 d . . . . .
Au3 Au 0.20024(2) 0.58042(2) 0.44291(2) 0.02435(8) Uani 1 1 d . . . . .
C3 C 0.7985(6) 0.6133(5) 0.8728(8) 0.048(2) Uani 1 1 d . . . . .
H3 H 0.847269 0.626212 0.911786 0.057 Uiso 1 1 calc R U . . .
F3 F 0.4494(4) 0.15796(19) 0.5006(4) 0.0421(13) Uani 1 1 d . . . . .
C4 C 0.7315(6) 0.6061(5) 0.9204(7) 0.044(2) Uani 1 1 d . . . . .
H4 H 0.734922 0.612881 0.992051 0.053 Uiso 1 1 calc R U . . .
F4 F 0.3065(4) 0.1973(2) 0.4013(4) 0.0440(14) Uani 1 1 d . . . . .
C5 C 0.6603(6) 0.5888(4) 0.8620(7) 0.037(2) Uani 1 1 d . . . . .
H5 H 0.614003 0.585272 0.892941 0.044 Uiso 1 1 calc R U . . .
F5 F 0.2600(3) 0.3073(2) 0.4317(4) 0.0399(12) Uani 1 1 d . . . . .
C6 C 0.6567(5) 0.5768(3) 0.7584(6) 0.0239(16) Uani 1 1 d . . . . .
F6 F 0.0899(4) 0.5205(3) 0.2578(4) 0.0578(16) Uani 1 1 d . . . . .
C7 C 0.4995(5) 0.4580(3) 0.7689(6) 0.0268(17) Uani 1 1 d . . . . .
H7 H 0.527189 0.434650 0.726518 0.032 Uiso 1 1 calc R U . . .
F7 F 0.1005(4) 0.5060(3) 0.0577(4) 0.0649(19) Uani 1 1 d . . . . .
C8 C 0.4513(5) 0.4317(3) 0.8319(6) 0.0275(17) Uani 1 1 d . . . . .
H8 H 0.446688 0.389926 0.832625 0.033 Uiso 1 1 calc R U . . .
F8 F 0.2298(4) 0.5471(3) -0.0165(4) 0.0562(16) Uani 1 1 d . . . . .
C9 C 0.4101(5) 0.4651(4) 0.8931(6) 0.0328(19) Uani 1 1 d . . . . .
H9 H 0.376862 0.446254 0.934468 0.039 Uiso 1 1 calc R U . . .
F9 F 0.3462(3) 0.6053(2) 0.1092(4) 0.0447(13) Uani 1 1 d . . . . .
C10 C 0.4172(5) 0.5264(4) 0.8946(6) 0.0334(19) Uani 1 1 d . . . . .
H10 H 0.389243 0.549534 0.936962 0.040 Uiso 1 1 calc R U . . .
F10 F 0.3383(3) 0.61773(19) 0.3100(3) 0.0302(10) Uani 1 1 d . . . . .
C11 C 0.4663(4) 0.5532(3) 0.8323(5) 0.0221(15) Uani 1 1 d . . . . .
H11 H 0.472370 0.594823 0.832921 0.027 Uiso 1 1 calc R U . . .
C12 C 0.5063(4) 0.5185(3) 0.7694(5) 0.0226(15) Uani 1 1 d . . . . .
C13 C 0.5065(5) 0.6186(3) 0.6440(5) 0.0216(15) Uani 1 1 d . . . . .
C14 C 0.5357(5) 0.6749(3) 0.6714(5) 0.0213(15) Uani 1 1 d . . . . .
H14 H 0.588785 0.679399 0.705846 0.026 Uiso 1 1 calc R U . . .
C15 C 0.4877(5) 0.7250(3) 0.6486(6) 0.0252(16) Uani 1 1 d . . . . .
H15 H 0.507430 0.763078 0.668853 0.030 Uiso 1 1 calc R U . . .
C16 C 0.4121(5) 0.7180(3) 0.5970(6) 0.0267(17) Uani 1 1 d . . . . .
H16 H 0.379959 0.752008 0.580715 0.032 Uiso 1 1 calc R U . . .
C17 C 0.3805(5) 0.6627(3) 0.5673(5) 0.0239(15) Uani 1 1 d . . . . .
H17 H 0.328295 0.658953 0.529711 0.029 Uiso 1 1 calc R U . . .
C18 C 0.4273(5) 0.6131(3) 0.5942(6) 0.0224(15) Uani 1 1 d . . . . .
C19 C 0.3368(4) 0.5421(3) 0.6267(5) 0.0170(13) Uani 1 1 d . . . . .
H19 H 0.321931 0.572403 0.669577 0.020 Uiso 1 1 calc R U . . .
C20 C 0.2367(5) 0.4861(3) 0.6855(5) 0.0213(15) Uani 1 1 d . . . . .
C21 C 0.2331(5) 0.4356(3) 0.7437(6) 0.0270(16) Uani 1 1 d . . . . .
H21 H 0.273138 0.406392 0.743788 0.032 Uiso 1 1 calc R U . . .
C22 C 0.1741(5) 0.4260(3) 0.8014(6) 0.0289(17) Uani 1 1 d . . . . .
H22 H 0.174535 0.390740 0.840395 0.035 Uiso 1 1 calc R U . . .
C23 C 0.1132(5) 0.4674(3) 0.8036(6) 0.0287(17) Uani 1 1 d . . . . .
H23 H 0.072474 0.461108 0.843733 0.034 Uiso 1 1 calc R U . . .
C24 C 0.1149(4) 0.5181(3) 0.7444(6) 0.0241(15) Uani 1 1 d . . . . .
H24 H 0.074358 0.546905 0.744259 0.029 Uiso 1 1 calc R U . . .
C25 C 0.1753(5) 0.5278(3) 0.6846(5) 0.0211(15) Uani 1 1 d . . . . .
C26 C 0.2044(5) 0.6536(3) 0.6801(6) 0.0235(15) Uani 1 1 d . . . . .
C27 C 0.2025(5) 0.7099(4) 0.6370(7) 0.035(2) Uani 1 1 d . . . . .
H27 H 0.181439 0.715239 0.566390 0.042 Uiso 1 1 calc R U . . .
C28 C 0.2309(6) 0.7578(4) 0.6963(8) 0.043(2) Uani 1 1 d . . . . .
H28 H 0.228995 0.796019 0.666421 0.051 Uiso 1 1 calc R U . . .
C29 C 0.2625(6) 0.7505(4) 0.8000(8) 0.047(2) Uani 1 1 d . . . . .
H29 H 0.281632 0.783350 0.841322 0.056 Uiso 1 1 calc R U . . .
C30 C 0.2653(6) 0.6936(4) 0.8420(7) 0.043(2) Uani 1 1 d . . . . .
H30 H 0.288008 0.687852 0.911968 0.051 Uiso 1 1 calc R U . . .
C31 C 0.2357(5) 0.6463(4) 0.7835(6) 0.0315(19) Uani 1 1 d . . . . .
H31 H 0.236538 0.608242 0.813697 0.038 Uiso 1 1 calc R U . . .
C32 C 0.0580(5) 0.6070(3) 0.5766(6) 0.0230(15) Uani 1 1 d . . . . .
C33 C 0.0113(5) 0.5763(4) 0.4959(6) 0.0293(18) Uani 1 1 d . . . . .
H33 H 0.036095 0.549045 0.456493 0.035 Uiso 1 1 calc R U . . .
C34 C -0.0703(6) 0.5848(4) 0.4725(7) 0.039(2) Uani 1 1 d . . . . .
H34 H -0.101118 0.563430 0.418204 0.046 Uiso 1 1 calc R U . . .
C35 C -0.1065(5) 0.6254(4) 0.5303(8) 0.039(2) Uani 1 1 d . . . . .
H35 H -0.162313 0.631377 0.515608 0.047 Uiso 1 1 calc R U . . .
C36 C -0.0611(6) 0.6567(4) 0.6087(8) 0.045(2) Uani 1 1 d . . . . .
H36 H -0.086128 0.684693 0.646527 0.055 Uiso 1 1 calc R U . . .
C37 C 0.0202(5) 0.6479(3) 0.6331(7) 0.0297(18) Uani 1 1 d . . . . .
H37 H 0.050427 0.669346 0.687730 0.036 Uiso 1 1 calc R U . . .
C38 C 0.3774(5) 0.3303(3) 0.5459(6) 0.0287(17) Uani 1 1 d . . . . .
C39 C 0.4486(5) 0.3069(3) 0.5935(6) 0.0293(18) Uani 1 1 d . . . . .
C40 C 0.4737(5) 0.2497(4) 0.5814(6) 0.0283(17) Uani 1 1 d . . . . .
C41 C 0.4242(6) 0.2133(3) 0.5166(6) 0.034(2) Uani 1 1 d . . . . .
C42 C 0.3531(6) 0.2327(3) 0.4680(6) 0.034(2) Uani 1 1 d . . . . .
C43 C 0.3307(5) 0.2915(3) 0.4826(6) 0.0291(17) Uani 1 1 d . . . . .
C44 C 0.2134(5) 0.5688(3) 0.2932(6) 0.0276(17) Uani 1 1 d . . . . .
C45 C 0.1568(6) 0.5414(4) 0.2243(7) 0.038(2) Uani 1 1 d . . . . .
C46 C 0.1604(6) 0.5341(5) 0.1227(7) 0.044(2) Uani 1 1 d . . . . .
C47 C 0.2252(6) 0.5545(4) 0.0837(7) 0.040(2) Uani 1 1 d . . . . .
C48 C 0.2842(5) 0.5827(4) 0.1484(6) 0.0314(18) Uani 1 1 d . . . . .
C49 C 0.2777(5) 0.5889(3) 0.2505(7) 0.0314(18) Uani 1 1 d . . . . .
O O 0.0296(8) 0.7710(5) 0.3434(9) 0.037(3) Uani 0.5 1 d . U P A 1
C50 C 0.0285(16) 0.8015(9) 0.4378(14) 0.057(6) Uani 0.5 1 d . U P A 1
H50A H -0.021850 0.792078 0.462592 0.068 Uiso 0.5 1 calc R U P A 1
H50B H 0.072648 0.786520 0.489493 0.068 Uiso 0.5 1 calc R U P A 1
C51 C 0.0355(11) 0.8634(8) 0.4314(14) 0.039(4) Uani 0.5 1 d . U P A 1
H51A H 0.089979 0.873683 0.423467 0.058 Uiso 0.5 1 calc R U P A 1
H51B H 0.022818 0.881508 0.494186 0.058 Uiso 0.5 1 calc R U P A 1
H51C H -0.001537 0.877970 0.371998 0.058 Uiso 0.5 1 calc R U P A 1
C52 C 0.0211(17) 0.7092(9) 0.3321(19) 0.066(7) Uani 0.5 1 d . U P A 1
H52A H 0.064080 0.690826 0.381544 0.079 Uiso 0.5 1 calc R U P A 1
H52B H -0.029699 0.698294 0.354433 0.079 Uiso 0.5 1 calc R U P A 1
C53 C 0.0218(11) 0.6830(7) 0.2391(14) 0.032(4) Uani 0.5 1 d . U P A 1
H53A H -0.021338 0.699114 0.188624 0.048 Uiso 0.5 1 calc R U P A 1
H53B H 0.014489 0.640368 0.245390 0.048 Uiso 0.5 1 calc R U P A 1
H53C H 0.072884 0.690690 0.216627 0.048 Uiso 0.5 1 calc R U P A 1

loop_
_atom_site_aniso_label
_atom_site_aniso_U_11
_atom_site_aniso_U_22
_atom_site_aniso_U_33
_atom_site_aniso_U_23
_atom_site_aniso_U_13
_atom_site_aniso_U_12
Au1 0.02007(15) 0.02262(15) 0.01627(13) -0.00131(10) 0.00437(10) 0.00086(10)
C1 0.031(5) 0.058(6) 0.024(4) 0.007(4) 0.009(4) -0.003(4)
F1 0.042(3) 0.027(2) 0.037(3) -0.005(2) 0.002(2) 0.003(2)
N1 0.021(3) 0.022(3) 0.018(3) -0.006(2) 0.009(3) -0.002(2)
P1 0.0213(10) 0.0232(9) 0.0176(9) -0.0016(7) 0.0043(8) 0.0012(7)
Au2 0.02660(16) 0.02120(15) 0.02071(14) -0.00073(10) 0.00634(12) -0.00027(11)
C2 0.025(5) 0.084(7) 0.043(6) -0.003(5) 0.015(4) -0.013(5)
F2 0.048(3) 0.042(3) 0.030(3) 0.001(2) 0.010(2) 0.015(2)
N2 0.021(3) 0.030(3) 0.017(3) -0.003(2) -0.001(3) 0.001(2)
P2 0.0227(10) 0.0252(10) 0.0182(9) -0.0020(7) 0.0054(8) -0.0023(7)
Au3 0.02459(16) 0.03212(16) 0.01682(14) -0.00133(11) 0.00483(11) 0.00054(11)
C3 0.035(6) 0.062(6) 0.044(6) -0.008(5) -0.001(5) -0.006(5)
F3 0.067(4) 0.022(2) 0.040(3) -0.003(2) 0.019(3) 0.007(2)
C4 0.041(6) 0.065(6) 0.023(4) -0.008(4) -0.001(4) -0.009(5)
F4 0.061(4) 0.029(3) 0.040(3) -0.013(2) 0.003(3) -0.008(2)
C5 0.030(5) 0.057(6) 0.024(4) -0.004(4) 0.005(4) 0.001(4)
F5 0.036(3) 0.036(3) 0.046(3) -0.010(2) 0.002(3) 0.000(2)
C6 0.024(4) 0.024(4) 0.024(4) 0.000(3) 0.005(3) 0.004(3)
F6 0.043(4) 0.097(5) 0.033(3) -0.010(3) 0.004(3) -0.024(3)
C7 0.038(5) 0.025(4) 0.018(4) 0.004(3) 0.005(3) 0.003(3)
F7 0.059(4) 0.102(5) 0.029(3) -0.015(3) -0.005(3) -0.020(4)
C8 0.030(4) 0.028(4) 0.024(4) 0.003(3) 0.003(3) -0.006(3)
F8 0.060(4) 0.092(4) 0.018(3) -0.006(3) 0.010(3) -0.002(3)
C9 0.034(5) 0.043(5) 0.019(4) 0.006(3) 0.000(4) -0.010(4)
F9 0.046(3) 0.060(3) 0.033(3) 0.013(2) 0.019(3) 0.011(3)
C10 0.026(5) 0.057(5) 0.019(4) 0.001(4) 0.006(3) -0.001(4)
F10 0.032(3) 0.033(2) 0.026(2) -0.0003(18) 0.006(2) 0.0008(19)
C11 0.021(4) 0.029(4) 0.017(3) -0.001(3) 0.006(3) -0.003(3)
C12 0.019(4) 0.033(4) 0.016(3) 0.000(3) 0.003(3) -0.002(3)
C13 0.025(4) 0.026(4) 0.016(3) -0.003(3) 0.010(3) 0.003(3)
C14 0.025(4) 0.024(4) 0.016(3) -0.003(3) 0.006(3) -0.008(3)
C15 0.032(5) 0.027(4) 0.017(4) -0.003(3) 0.007(3) -0.004(3)
C16 0.031(5) 0.025(4) 0.024(4) 0.003(3) 0.007(3) 0.001(3)
C17 0.028(4) 0.030(4) 0.016(3) 0.000(3) 0.010(3) 0.000(3)
C18 0.025(4) 0.018(3) 0.025(4) -0.002(3) 0.008(3) -0.007(3)
C19 0.017(3) 0.016(3) 0.017(3) 0.005(2) 0.000(3) 0.004(2)
C20 0.023(4) 0.023(4) 0.018(3) -0.001(3) 0.005(3) -0.007(3)
C21 0.022(4) 0.033(4) 0.025(4) 0.005(3) 0.000(3) -0.002(3)
C22 0.032(5) 0.031(4) 0.024(4) 0.005(3) 0.005(3) -0.003(3)
C23 0.027(4) 0.036(4) 0.024(4) 0.002(3) 0.008(3) -0.008(3)
C24 0.017(4) 0.033(4) 0.023(4) -0.008(3) 0.006(3) -0.001(3)
C25 0.026(4) 0.026(4) 0.013(3) -0.004(3) 0.007(3) -0.001(3)
C26 0.020(4) 0.020(4) 0.030(4) -0.003(3) 0.006(3) -0.002(3)
C27 0.032(5) 0.033(5) 0.043(5) 0.002(4) 0.010(4) 0.003(4)
C28 0.040(6) 0.031(5) 0.059(7) -0.001(4) 0.014(5) -0.004(4)
C29 0.042(6) 0.045(6) 0.055(7) -0.012(5) 0.015(5) -0.018(4)
C30 0.048(6) 0.045(5) 0.033(5) -0.012(4) 0.000(4) -0.011(4)
C31 0.035(5) 0.030(4) 0.031(4) -0.009(3) 0.009(4) -0.010(3)
C32 0.021(4) 0.030(4) 0.019(4) -0.001(3) 0.006(3) 0.002(3)
C33 0.026(4) 0.034(4) 0.027(4) -0.001(3) 0.001(3) -0.004(3)
C34 0.038(5) 0.040(5) 0.038(5) -0.008(4) 0.006(4) -0.009(4)
C35 0.019(4) 0.047(5) 0.051(6) -0.001(4) 0.002(4) 0.004(4)
C36 0.035(6) 0.055(6) 0.047(6) -0.015(5) 0.011(5) 0.014(4)
C37 0.027(4) 0.029(4) 0.034(4) -0.007(3) 0.009(4) -0.002(3)
C38 0.036(5) 0.021(4) 0.030(4) -0.001(3) 0.007(4) 0.001(3)
C39 0.045(5) 0.026(4) 0.020(4) 0.001(3) 0.012(4) -0.002(3)
C40 0.031(5) 0.036(4) 0.019(4) 0.004(3) 0.008(3) 0.006(3)
C41 0.053(6) 0.028(4) 0.024(4) 0.002(3) 0.017(4) 0.008(4)
C42 0.049(6) 0.027(4) 0.028(4) -0.011(3) 0.007(4) -0.002(4)
C43 0.030(5) 0.029(4) 0.030(4) 0.001(3) 0.011(4) -0.003(3)
C44 0.030(5) 0.036(4) 0.016(4) -0.003(3) 0.002(3) 0.003(3)
C45 0.030(5) 0.059(6) 0.023(4) -0.005(4) 0.005(4) -0.003(4)
C46 0.037(6) 0.065(6) 0.030(5) -0.008(4) 0.002(4) -0.009(5)
C47 0.048(6) 0.052(5) 0.019(4) -0.003(4) 0.002(4) 0.008(4)
C48 0.030(5) 0.039(5) 0.027(4) 0.009(3) 0.011(4) 0.007(4)
C49 0.025(4) 0.032(4) 0.036(5) 0.004(3) 0.000(4) 0.009(3)
O 0.055(8) 0.025(6) 0.034(7) 0.013(5) 0.016(6) 0.005(5)
C50 0.083(16) 0.064(13) 0.022(9) -0.002(9) 0.002(10) 0.019(12)
C51 0.024(9) 0.058(11) 0.036(10) -0.003(8) 0.010(8) -0.003(8)
C52 0.095(18) 0.039(11) 0.074(15) 0.027(10) 0.046(13) -0.002(11)
C53 0.036(10) 0.021(8) 0.041(10) 0.003(7) 0.008(8) -0.009(7)

loop_
_atom_type_symbol
_atom_type_description
_atom_type_scat_dispersion_real
_atom_type_scat_dispersion_imag
_atom_type_scat_source
C C 0.0033 0.0016 'International Tables Vol C Tables 4.2.6.8 and 6.1.1.4'
H H 0.0000 0.0000 'International Tables Vol C Tables 4.2.6.8 and 6.1.1.4'
Au Au -2.0133 8.8022 'International Tables Vol C Tables 4.2.6.8 and 6.1.1.4'
F F 0.0171 0.0103 'International Tables Vol C Tables 4.2.6.8 and 6.1.1.4'
N N 0.0061 0.0033 'International Tables Vol C Tables 4.2.6.8 and 6.1.1.4'
O O 0.0106 0.0060 'International Tables Vol C Tables 4.2.6.8 and 6.1.1.4'
P P 0.1023 0.0942 'International Tables Vol C Tables 4.2.6.8 and 6.1.1.4'

loop_
_exptl_crystal_face_index_h
_exptl_crystal_face_index_k
_exptl_crystal_face_index_l
_exptl_crystal_face_perp_dist
0 1 0 0.0540
0 -10 1 0.0550
-3 2 9 0.1950
2 -3 -7 0.0770
7 -3 1 0.0290
-7 3 -1 0.0140

loop_
_geom_angle_atom_site_label_1
_geom_angle_atom_site_label_2
_geom_angle_atom_site_label_3
_geom_angle
_geom_angle_site_symmetry_1
_geom_angle_site_symmetry_3
_geom_angle_publ_flag
Au1 Au1 Au2 103.118(14) 3_666 3_666 ?
N1 Au1 Au1 90.13(17) 3_666 3_666 ?
N1 Au1 P1 176.66(18) 3_666 . ?
N1 Au1 Au2 80.73(16) 3_666 3_666 ?
P1 Au1 Au1 92.60(5) . 3_666 ?
P1 Au1 Au2 100.50(5) . 3_666 ?
C2 C1 H1 119.6 . . ?
C2 C1 C6 120.8(8) . . ?
C6 C1 H1 119.6 . . ?
C18 N1 Au1 123.2(4) . 3_666 ?
C19 N1 Au1 121.5(5) . 3_666 ?
C19 N1 C18 114.7(6) . . ?
C6 P1 Au1 112.2(3) . . ?
C12 P1 Au1 116.1(3) . . ?
C12 P1 C6 106.1(3) . . ?
C13 P1 Au1 113.0(2) . . ?
C13 P1 C6 106.8(3) . . ?
C13 P1 C12 101.8(3) . . ?
N2 Au2 Au1 78.18(18) . 3_666 ?
C38 Au2 Au1 110.6(2) . 3_666 ?
C38 Au2 N2 170.9(3) . . ?
C1 C2 H2 120.1 . . ?
C1 C2 C3 119.8(9) . . ?
C3 C2 H2 120.1 . . ?
C19 N2 Au2 122.8(5) . . ?
C19 N2 C20 119.5(6) . . ?
C20 N2 Au2 116.2(5) . . ?
C25 P2 Au3 116.0(2) . . ?
C26 P2 Au3 118.9(3) . . ?
C26 P2 C25 105.5(3) . . ?
C32 P2 Au3 106.0(2) . . ?
C32 P2 C25 105.1(4) . . ?
C32 P2 C26 103.8(4) . . ?
C44 Au3 P2 170.5(2) . . ?
C2 C3 H3 119.9 . . ?
C2 C3 C4 120.2(9) . . ?
C4 C3 H3 119.9 . . ?
C3 C4 H4 120.4 . . ?
C5 C4 C3 119.2(9) . . ?
C5 C4 H4 120.4 . . ?
C4 C5 H5 120.0 . . ?
C4 C5 C6 120.0(9) . . ?
C6 C5 H5 120.0 . . ?
C1 C6 P1 119.6(6) . . ?
C1 C6 C5 119.9(8) . . ?
C5 C6 P1 120.5(6) . . ?
C8 C7 H7 120.6 . . ?
C12 C7 H7 120.6 . . ?
C12 C7 C8 118.8(7) . . ?
C7 C8 H8 119.4 . . ?
C9 C8 C7 121.2(7) . . ?
C9 C8 H8 119.4 . . ?
C8 C9 H9 119.8 . . ?
C8 C9 C10 120.3(8) . . ?
C10 C9 H9 119.8 . . ?
C9 C10 H10 120.6 . . ?
C9 C10 C11 118.8(8) . . ?
C11 C10 H10 120.6 . . ?
C10 C11 H11 120.0 . . ?
C12 C11 C10 119.9(7) . . ?
C12 C11 H11 120.0 . . ?
C7 C12 P1 118.6(6) . . ?
C7 C12 C11 120.9(7) . . ?
C11 C12 P1 120.3(6) . . ?
C14 C13 P1 122.0(6) . . ?
C14 C13 C18 118.5(7) . . ?
C18 C13 P1 119.2(5) . . ?
C13 C14 H14 119.6 . . ?
C13 C14 C15 120.8(7) . . ?
C15 C14 H14 119.6 . . ?
C14 C15 H15 120.5 . . ?
C16 C15 C14 119.0(7) . . ?
C16 C15 H15 120.5 . . ?
C15 C16 H16 118.9 . . ?
C15 C16 C17 122.2(7) . . ?
C17 C16 H16 118.9 . . ?
C16 C17 H17 120.8 . . ?
C18 C17 C16 118.4(7) . . ?
C18 C17 H17 120.8 . . ?
C13 C18 N1 120.3(6) . . ?
C17 C18 N1 118.7(7) . . ?
C17 C18 C13 121.0(6) . . ?
N1 C19 N2 127.4(6) . . ?
N1 C19 H19 116.3 . . ?
N2 C19 H19 116.3 . . ?
N2 C20 C25 124.3(6) . . ?
C21 C20 N2 118.3(7) . . ?
C21 C20 C25 117.4(7) . . ?
C20 C21 H21 118.7 . . ?
C22 C21 C20 122.7(8) . . ?
C22 C21 H21 118.7 . . ?
C21 C22 H22 119.5 . . ?
C21 C22 C23 121.1(7) . . ?
C23 C22 H22 119.5 . . ?
C22 C23 H23 121.4 . . ?
C24 C23 C22 117.3(7) . . ?
C24 C23 H23 121.4 . . ?
C23 C24 H24 119.2 . . ?
C23 C24 C25 121.7(7) . . ?
C25 C24 H24 119.2 . . ?
C20 C25 P2 123.4(5) . . ?
C20 C25 C24 119.9(7) . . ?
C24 C25 P2 116.5(6) . . ?
C27 C26 P2 118.9(6) . . ?
C31 C26 P2 121.8(6) . . ?
C31 C26 C27 119.2(7) . . ?
C26 C27 H27 119.8 . . ?
C28 C27 C26 120.4(9) . . ?
C28 C27 H27 119.8 . . ?
C27 C28 H28 119.8 . . ?
C27 C28 C29 120.3(9) . . ?
C29 C28 H28 119.8 . . ?
C28 C29 H29 120.6 . . ?
C28 C29 C30 118.8(9) . . ?
C30 C29 H29 120.6 . . ?
C29 C30 H30 119.6 . . ?
C31 C30 C29 120.8(9) . . ?
C31 C30 H30 119.6 . . ?
C26 C31 H31 119.8 . . ?
C30 C31 C26 120.5(8) . . ?
C30 C31 H31 119.8 . . ?
C33 C32 P2 117.8(6) . . ?
C33 C32 C37 118.4(7) . . ?
C37 C32 P2 123.8(6) . . ?
C32 C33 H33 119.2 . . ?
C34 C33 C32 121.5(8) . . ?
C34 C33 H33 119.2 . . ?
C33 C34 H34 120.5 . . ?
C33 C34 C35 119.0(8) . . ?
C35 C34 H34 120.5 . . ?
C34 C35 H35 119.9 . . ?
C36 C35 C34 120.2(9) . . ?
C36 C35 H35 119.9 . . ?
C35 C36 H36 119.5 . . ?
C35 C36 C37 121.0(8) . . ?
C37 C36 H36 119.5 . . ?
C32 C37 H37 120.0 . . ?
C36 C37 C32 119.9(8) . . ?
C36 C37 H37 120.0 . . ?
C39 C38 Au2 122.3(6) . . ?
C43 C38 Au2 123.3(6) . . ?
C43 C38 C39 114.3(7) . . ?
F1 C39 C38 120.5(7) . . ?
F1 C39 C40 114.5(8) . . ?
C38 C39 C40 125.0(8) . . ?
F2 C40 C39 121.7(8) . . ?
F2 C40 C41 120.6(7) . . ?
C41 C40 C39 117.7(8) . . ?
F3 C41 C40 118.3(8) . . ?
C42 C41 F3 120.8(8) . . ?
C42 C41 C40 120.8(8) . . ?
F4 C42 C43 120.5(8) . . ?
C41 C42 F4 120.2(7) . . ?
C41 C42 C43 119.2(8) . . ?
F5 C43 C38 121.4(7) . . ?
F5 C43 C42 115.5(7) . . ?
C38 C43 C42 123.1(8) . . ?
C45 C44 Au3 121.9(6) . . ?
C45 C44 C49 113.5(8) . . ?
C49 C44 Au3 124.6(6) . . ?
C44 C45 F6 118.5(7) . . ?
C44 C45 C46 124.9(9) . . ?
C46 C45 F6 116.6(8) . . ?
C45 C46 F7 121.4(9) . . ?
C45 C46 C47 119.8(9) . . ?
C47 C46 F7 118.8(8) . . ?
F8 C47 C46 120.4(9) . . ?
F8 C47 C48 121.0(9) . . ?
C48 C47 C46 118.6(8) . . ?
F9 C48 C47 118.8(8) . . ?
F9 C48 C49 121.8(8) . . ?
C47 C48 C49 119.4(8) . . ?
F10 C49 C44 120.0(8) . . ?
F10 C49 C48 116.2(8) . . ?
C48 C49 C44 123.8(8) . . ?
C52 O C50 123.8(15) . . ?
O C50 H50A 108.6 . . ?
O C50 H50B 108.6 . . ?
H50A C50 H50B 107.6 . . ?
C51 C50 O 114.6(17) . . ?
C51 C50 H50A 108.6 . . ?
C51 C50 H50B 108.6 . . ?
C50 C51 H51A 109.5 . . ?
C50 C51 H51B 109.5 . . ?
C50 C51 H51C 109.5 . . ?
H51A C51 H51B 109.5 . . ?
H51A C51 H51C 109.5 . . ?
H51B C51 H51C 109.5 . . ?
O C52 H52A 107.2 . . ?
O C52 H52B 107.2 . . ?
H52A C52 H52B 106.8 . . ?
C53 C52 O 120.7(16) . . ?
C53 C52 H52A 107.2 . . ?
C53 C52 H52B 107.2 . . ?
C52 C53 H53A 109.5 . . ?
C52 C53 H53B 109.5 . . ?
C52 C53 H53C 109.5 . . ?
H53A C53 H53B 109.5 . . ?
H53A C53 H53C 109.5 . . ?
H53B C53 H53C 109.5 . . ?

loop_
_geom_bond_atom_site_label_1
_geom_bond_atom_site_label_2
_geom_bond_distance
_geom_bond_site_symmetry_2
_geom_bond_publ_flag
Au1 Au1 2.9221(6) 3_666 ?
Au1 N1 2.076(5) 3_666 ?
Au1 P1 2.2459(18) . ?
Au1 Au2 3.0017(4) 3_666 ?
C1 H1 0.9500 . ?
C1 C2 1.372(13) . ?
C1 C6 1.376(11) . ?
F1 C39 1.367(9) . ?
N1 C18 1.448(9) . ?
N1 C19 1.305(9) . ?
P1 C6 1.824(8) . ?
P1 C12 1.817(7) . ?
P1 C13 1.803(7) . ?
Au2 N2 2.095(6) . ?
Au2 C38 2.013(8) . ?
C2 H2 0.9500 . ?
C2 C3 1.376(14) . ?
F2 C40 1.335(9) . ?
N2 C19 1.328(9) . ?
N2 C20 1.402(9) . ?
P2 Au3 2.2828(19) . ?
P2 C25 1.829(7) . ?
P2 C26 1.811(7) . ?
P2 C32 1.807(8) . ?
Au3 C44 2.041(8) . ?
C3 H3 0.9500 . ?
C3 C4 1.400(14) . ?
F3 C41 1.354(9) . ?
C4 H4 0.9500 . ?
C4 C5 1.385(13) . ?
F4 C42 1.351(9) . ?
C5 H5 0.9500 . ?
C5 C6 1.385(11) . ?
F5 C43 1.330(10) . ?
F6 C45 1.373(10) . ?
C7 H7 0.9500 . ?
C7 C8 1.395(11) . ?
C7 C12 1.377(10) . ?
F7 C46 1.379(11) . ?
C8 H8 0.9500 . ?
C8 C9 1.380(12) . ?
F8 C47 1.347(10) . ?
C9 H9 0.9500 . ?
C9 C10 1.396(13) . ?
F9 C48 1.351(10) . ?
C10 H10 0.9500 . ?
C10 C11 1.403(10) . ?
F10 C49 1.358(10) . ?
C11 H11 0.9500 . ?
C11 C12 1.399(10) . ?
C13 C14 1.397(10) . ?
C13 C18 1.407(10) . ?
C14 H14 0.9500 . ?
C14 C15 1.403(11) . ?
C15 H15 0.9500 . ?
C15 C16 1.365(11) . ?
C16 H16 0.9500 . ?
C16 C17 1.398(10) . ?
C17 H17 0.9500 . ?
C17 C18 1.390(10) . ?
C19 H19 0.9500 . ?
C20 C21 1.386(10) . ?
C20 C25 1.411(10) . ?
C21 H21 0.9500 . ?
C21 C22 1.374(11) . ?
C22 H22 0.9500 . ?
C22 C23 1.405(12) . ?
C23 H23 0.9500 . ?
C23 C24 1.393(11) . ?
C24 H24 0.9500 . ?
C24 C25 1.414(10) . ?
C26 C27 1.396(11) . ?
C26 C31 1.392(11) . ?
C27 H27 0.9500 . ?
C27 C28 1.381(13) . ?
C28 H28 0.9500 . ?
C28 C29 1.397(14) . ?
C29 H29 0.9500 . ?
C29 C30 1.400(14) . ?
C30 H30 0.9500 . ?
C30 C31 1.370(11) . ?
C31 H31 0.9500 . ?
C32 C33 1.407(11) . ?
C32 C37 1.409(10) . ?
C33 H33 0.9500 . ?
C33 C34 1.388(12) . ?
C34 H34 0.9500 . ?
C34 C35 1.400(13) . ?
C35 H35 0.9500 . ?
C35 C36 1.384(13) . ?
C36 H36 0.9500 . ?
C36 C37 1.386(12) . ?
C37 H37 0.9500 . ?
C38 C39 1.379(12) . ?
C38 C43 1.374(11) . ?
C39 C40 1.384(11) . ?
C40 C41 1.376(12) . ?
C41 C42 1.349(13) . ?
C42 C43 1.408(11) . ?
C44 C45 1.362(12) . ?
C44 C49 1.390(12) . ?
C45 C46 1.363(12) . ?
C46 C47 1.371(14) . ?
C47 C48 1.369(13) . ?
C48 C49 1.378(12) . ?
O C50 1.43(2) . ?
O C52 1.41(2) . ?
C50 H50A 0.9900 . ?
C50 H50B 0.9900 . ?
C50 C51 1.41(3) . ?
C51 H51A 0.9800 . ?
C51 H51B 0.9800 . ?
C51 H51C 0.9800 . ?
C52 H52A 0.9900 . ?
C52 H52B 0.9900 . ?
C52 C53 1.37(3) . ?
C53 H53A 0.9800 . ?
C53 H53B 0.9800 . ?
C53 H53C 0.9800 . ?

loop_
_geom_torsion_atom_site_label_1
_geom_torsion_atom_site_label_2
_geom_torsion_atom_site_label_3
_geom_torsion_atom_site_label_4
_geom_torsion
_geom_torsion_site_symmetry_1
_geom_torsion_site_symmetry_2
_geom_torsion_site_symmetry_3
_geom_torsion_site_symmetry_4
_geom_torsion_publ_flag
Au1 N1 C18 C13 -77.1(8) 3_666 . . . ?
Au1 N1 C18 C17 105.0(7) 3_666 . . . ?
Au1 N1 C19 N2 12.8(10) 3_666 . . . ?
Au1 P1 C6 C1 28.2(7) . . . . ?
Au1 P1 C6 C5 -153.2(6) . . . . ?
Au1 P1 C12 C7 19.5(7) . . . . ?
Au1 P1 C12 C11 -157.0(5) . . . . ?
Au1 P1 C13 C14 -121.8(5) . . . . ?
Au1 P1 C13 C18 64.1(6) . . . . ?
C1 C2 C3 C4 1.1(17) . . . . ?
F1 C39 C40 F2 -2.4(10) . . . . ?
F1 C39 C40 C41 -179.1(7) . . . . ?
P1 C13 C14 C15 -175.0(5) . . . . ?
P1 C13 C18 N1 0.2(9) . . . . ?
P1 C13 C18 C17 178.0(5) . . . . ?
Au2 N2 C19 N1 18.5(10) . . . . ?
Au2 N2 C20 C21 29.7(9) . . . . ?
Au2 N2 C20 C25 -147.3(6) . . . . ?
Au2 C38 C39 F1 -5.4(10) . . . . ?
Au2 C38 C39 C40 175.2(6) . . . . ?
Au2 C38 C43 F5 4.4(11) . . . . ?
Au2 C38 C43 C42 -174.8(6) . . . . ?
C2 C1 C6 P1 -179.7(8) . . . . ?
C2 C1 C6 C5 1.7(13) . . . . ?
C2 C3 C4 C5 -1.8(16) . . . . ?
F2 C40 C41 F3 0.5(11) . . . . ?
F2 C40 C41 C42 -177.7(8) . . . . ?
N2 C20 C21 C22 -178.9(7) . . . . ?
N2 C20 C25 P2 4.7(10) . . . . ?
N2 C20 C25 C24 179.1(7) . . . . ?
P2 C26 C27 C28 178.0(7) . . . . ?
P2 C26 C31 C30 -179.2(7) . . . . ?
P2 C32 C33 C34 179.9(7) . . . . ?
P2 C32 C37 C36 179.4(7) . . . . ?
Au3 P2 C25 C20 33.3(7) . . . . ?
Au3 P2 C25 C24 -141.2(5) . . . . ?
Au3 P2 C26 C27 48.9(7) . . . . ?
Au3 P2 C26 C31 -132.9(6) . . . . ?
Au3 P2 C32 C33 37.8(7) . . . . ?
Au3 P2 C32 C37 -141.3(6) . . . . ?
Au3 C44 C45 F6 -1.0(12) . . . . ?
Au3 C44 C45 C46 177.5(8) . . . . ?
Au3 C44 C49 F10 1.3(11) . . . . ?
Au3 C44 C49 C48 -177.3(6) . . . . ?
C3 C4 C5 C6 2.4(15) . . . . ?
F3 C41 C42 F4 -0.9(13) . . . . ?
F3 C41 C42 C43 -176.9(7) . . . . ?
C4 C5 C6 C1 -2.4(13) . . . . ?
C4 C5 C6 P1 179.0(7) . . . . ?
F4 C42 C43 F5 3.7(12) . . . . ?
F4 C42 C43 C38 -177.0(8) . . . . ?
C6 C1 C2 C3 -1.1(16) . . . . ?
C6 P1 C12 C7 -105.8(7) . . . . ?
C6 P1 C12 C11 77.7(7) . . . . ?
C6 P1 C13 C14 2.0(7) . . . . ?
C6 P1 C13 C18 -172.1(6) . . . . ?
F6 C45 C46 F7 -1.3(15) . . . . ?
F6 C45 C46 C47 179.4(9) . . . . ?
C7 C8 C9 C10 -1.2(13) . . . . ?
F7 C46 C47 F8 0.0(15) . . . . ?
F7 C46 C47 C48 179.5(9) . . . . ?
C8 C7 C12 P1 -175.8(6) . . . . ?
C8 C7 C12 C11 0.6(12) . . . . ?
C8 C9 C10 C11 0.4(13) . . . . ?
F8 C47 C48 F9 2.6(13) . . . . ?
F8 C47 C48 C49 -179.4(8) . . . . ?
C9 C10 C11 C12 0.8(12) . . . . ?
F9 C48 C49 F10 -1.7(11) . . . . ?
F9 C48 C49 C44 177.0(7) . . . . ?
C10 C11 C12 P1 175.1(6) . . . . ?
C10 C11 C12 C7 -1.3(12) . . . . ?
C12 P1 C6 C1 155.9(7) . . . . ?
C12 P1 C6 C5 -25.5(7) . . . . ?
C12 P1 C13 C14 113.0(6) . . . . ?
C12 P1 C13 C18 -61.0(6) . . . . ?
C12 C7 C8 C9 0.6(13) . . . . ?
C13 P1 C6 C1 -96.0(7) . . . . ?
C13 P1 C6 C5 82.5(7) . . . . ?
C13 P1 C12 C7 142.6(7) . . . . ?
C13 P1 C12 C11 -33.9(7) . . . . ?
C13 C14 C15 C16 -1.5(11) . . . . ?
C14 C13 C18 N1 -174.1(6) . . . . ?
C14 C13 C18 C17 3.7(10) . . . . ?
C14 C15 C16 C17 1.0(11) . . . . ?
C15 C16 C17 C18 1.8(11) . . . . ?
C16 C17 C18 N1 173.7(6) . . . . ?
C16 C17 C18 C13 -4.2(10) . . . . ?
C18 N1 C19 N2 -175.3(7) . . . . ?
C18 C13 C14 C15 -0.8(10) . . . . ?
C19 N1 C18 C13 111.1(8) . . . . ?
C19 N1 C18 C17 -66.8(9) . . . . ?
C19 N2 C20 C21 -136.8(7) . . . . ?
C19 N2 C20 C25 46.2(10) . . . . ?
C20 N2 C19 N1 -175.9(7) . . . . ?
C20 C21 C22 C23 0.4(13) . . . . ?
C21 C20 C25 P2 -172.3(6) . . . . ?
C21 C20 C25 C24 2.1(11) . . . . ?
C21 C22 C23 C24 0.5(12) . . . . ?
C22 C23 C24 C25 -0.1(12) . . . . ?
C23 C24 C25 P2 173.6(6) . . . . ?
C23 C24 C25 C20 -1.2(11) . . . . ?
C25 P2 C26 C27 -178.8(6) . . . . ?
C25 P2 C26 C31 -0.5(8) . . . . ?
C25 P2 C32 C33 -85.5(7) . . . . ?
C25 P2 C32 C37 95.4(7) . . . . ?
C25 C20 C21 C22 -1.7(12) . . . . ?
C26 P2 C25 C20 -100.6(6) . . . . ?
C26 P2 C25 C24 84.9(6) . . . . ?
C26 P2 C32 C33 163.8(6) . . . . ?
C26 P2 C32 C37 -15.2(8) . . . . ?
C26 C27 C28 C29 0.4(14) . . . . ?
C27 C26 C31 C30 -0.9(13) . . . . ?
C27 C28 C29 C30 0.6(15) . . . . ?
C28 C29 C30 C31 -1.8(15) . . . . ?
C29 C30 C31 C26 2.0(15) . . . . ?
C31 C26 C27 C28 -0.3(13) . . . . ?
C32 P2 C25 C20 150.0(6) . . . . ?
C32 P2 C25 C24 -24.5(6) . . . . ?
C32 P2 C26 C27 -68.5(7) . . . . ?
C32 P2 C26 C31 109.7(7) . . . . ?
C32 C33 C34 C35 0.6(13) . . . . ?
C33 C32 C37 C36 0.3(12) . . . . ?
C33 C34 C35 C36 0.6(14) . . . . ?
C34 C35 C36 C37 -1.3(16) . . . . ?
C35 C36 C37 C32 0.8(14) . . . . ?
C37 C32 C33 C34 -1.0(12) . . . . ?
C38 C39 C40 F2 177.0(7) . . . . ?
C38 C39 C40 C41 0.3(12) . . . . ?
C39 C38 C43 F5 179.6(7) . . . . ?
C39 C38 C43 C42 0.3(12) . . . . ?
C39 C40 C41 F3 177.3(7) . . . . ?
C39 C40 C41 C42 -0.9(12) . . . . ?
C40 C41 C42 F4 177.3(7) . . . . ?
C40 C41 C42 C43 1.3(13) . . . . ?
C41 C42 C43 F5 179.7(8) . . . . ?
C41 C42 C43 C38 -1.0(13) . . . . ?
C43 C38 C39 F1 179.4(7) . . . . ?
C43 C38 C39 C40 0.0(12) . . . . ?
C44 C45 C46 F7 -179.8(9) . . . . ?
C44 C45 C46 C47 0.8(17) . . . . ?
C45 C44 C49 F10 179.2(7) . . . . ?
C45 C44 C49 C48 0.6(12) . . . . ?
C45 C46 C47 F8 179.4(9) . . . . ?
C45 C46 C47 C48 -1.1(15) . . . . ?
C46 C47 C48 F9 -176.9(8) . . . . ?
C46 C47 C48 C49 1.2(14) . . . . ?
C47 C48 C49 F10 -179.7(7) . . . . ?
C47 C48 C49 C44 -1.0(13) . . . . ?
C49 C44 C45 F6 -179.0(8) . . . . ?
C49 C44 C45 C46 -0.5(14) . . . . ?
C50 O C52 C53 179(2) . . . . ?
C52 O C50 C51 -178(2) . . . . ?
